data_1512169
loop_
_publ_author_name
'Li, Zhan-Shan'
'Wang, Wei-Xia'
'Yang, Ji-Dong'
'Wu, Yue-Wei'
'Zhang, Wei'

_publ_section_title
;
 Photoinduced and N-Bromosuccinimide-Mediated Cyclization of
 2-Azido-N-phenylacetamides.
;
_journal_issue 15
_journal_name_full 'Organic letters'
_journal_page_first 3820
_journal_page_last 3823
_journal_paper_doi 10.1021/ol401338e
_journal_volume 15
_journal_year 2013
_chemical_formula_moiety 'C18 H13 Br3 N2 O'
_chemical_formula_sum 'C18 H13 Br3 N2 O'
_chemical_formula_weight 513.03
_chemical_name_systematic
;
 ? 
;
_space_group_crystal_system triclinic
_space_group_IT_number 2
_space_group_name_Hall '-P 1'
_space_group_name_H-M_alt 'P -1'
_symmetry_space_group_name_Hall '-P 1'
_symmetry_space_group_name_H-M 'P -1'
_atom_sites_solution_hydrogens geom
_atom_sites_solution_primary iterative
_atom_sites_solution_secondary difmap
_audit_creation_date 2013-03-22
_audit_creation_method
;
  Olex2 1.2
  (compiled Dec  5 2012 16:20:19, GUI svn.r4385)
;
_cell_angle_alpha 74.383(8)
_cell_angle_beta 86.920(6)
_cell_angle_gamma 81.255(8)
_cell_formula_units_Z 2
_cell_length_a 8.1390(7)
_cell_length_b 10.3526(11)
_cell_length_c 11.1111(8)
_cell_measurement_reflns_used 1998
_cell_measurement_temperature 293(2)
_cell_measurement_theta_max 25.8870
_cell_measurement_theta_min 3.8010
_cell_volume 891.09(14)
_computing_cell_refinement
;
CrysAlisPro, Agilent Technologies,
Version 1.171.36.24 (release 03-12-2012 CrysAlis171 .NET)
(compiled Dec  3 2012,18:21:49)
;
_computing_data_collection
;
CrysAlisPro, Agilent Technologies,
Version 1.171.36.24 (release 03-12-2012 CrysAlis171 .NET)
(compiled Dec  3 2012,18:21:49)
;
_computing_data_reduction
;
CrysAlisPro, Agilent Technologies,
Version 1.171.36.24 (release 03-12-2012 CrysAlis171 .NET)
(compiled Dec  3 2012,18:21:49)
;
_computing_molecular_graphics
;
O. V. Dolomanov, L. J. Bourhis, R. J. Gildea, J. A. K. Howard and H. Puschmann,
OLEX2: a complete structure solution, refinement and analysis program.
J. Appl. Cryst. (2009). 42, 339-341.
;
_computing_publication_material
;
O. V. Dolomanov, L. J. Bourhis, R. J. Gildea, J. A. K. Howard and H. Puschmann,
OLEX2: a complete structure solution, refinement and analysis program.
J. Appl. Cryst. (2009). 42, 339-341.
;
_computing_structure_refinement
;
SHELXL, G.M. Sheldrick, Acta Cryst.
(2008). A64, 112-122
;
_computing_structure_solution 'SUPERFLIP, J. Appl. Cryst. (2007) 40, 786-790'
_diffrn_ambient_temperature 293(2)
_diffrn_detector_area_resol_mean 16.0733
_diffrn_measured_fraction_theta_full 0.9986
_diffrn_measured_fraction_theta_max 0.8768
_diffrn_measurement_details
;
  1 omega    1.00   27.40   1.2000    4.0000
omega____ theta____ kappa____ phi______ frames
    -      -19.2137  -99.0000  -30.0000 22

  2 omega -103.00  -73.00   1.2000    4.0000
omega____ theta____ kappa____ phi______ frames
    -      -19.2137  178.0000    0.0000 25

  3 omega  -12.00   93.60   1.2000    4.0000
omega____ theta____ kappa____ phi______ frames
    -       22.6512   77.0000  -30.0000 88

  4 omega  -40.00    9.20   1.2000    4.0000
omega____ theta____ kappa____ phi______ frames
    -       22.6512  -57.0000 -180.0000 41

  5 omega   56.00  104.00   1.2000    4.0000
omega____ theta____ kappa____ phi______ frames
    -       22.6512  178.0000  -60.0000 40

  6 omega   38.00   64.40   1.2000    4.0000
omega____ theta____ kappa____ phi______ frames
    -       22.6512 -178.0000  -30.0000 22

  7 omega  -23.00   97.00   1.2000    4.0000
omega____ theta____ kappa____ phi______ frames
    -       22.6512   19.0000  150.0000 100
;
_diffrn_measurement_device_type 'SuperNova, Dual, Cu at zero, Eos'
_diffrn_measurement_method '\w scans'
_diffrn_orient_matrix_UB_11 0.0130037000
_diffrn_orient_matrix_UB_12 0.0620283000
_diffrn_orient_matrix_UB_13 0.0110434000
_diffrn_orient_matrix_UB_21 0.0865920000
_diffrn_orient_matrix_UB_22 -0.0158512000
_diffrn_orient_matrix_UB_23 -0.0103381000
_diffrn_orient_matrix_UB_31 -0.0104276000
_diffrn_orient_matrix_UB_32 0.0326796000
_diffrn_orient_matrix_UB_33 -0.0645412000
_diffrn_radiation_monochromator mirror
_diffrn_radiation_type 'Mo K\a'
_diffrn_radiation_wavelength 0.7107
_diffrn_reflns_av_R_equivalents 0.0290
_diffrn_reflns_av_unetI/netI 0.0567
_diffrn_reflns_limit_h_max 9
_diffrn_reflns_limit_h_min -10
_diffrn_reflns_limit_k_max 10
_diffrn_reflns_limit_k_min -12
_diffrn_reflns_limit_l_max 13
_diffrn_reflns_limit_l_min -13
_diffrn_reflns_number 6246
_diffrn_reflns_theta_full 25.50
_diffrn_reflns_theta_max 26.36
_diffrn_reflns_theta_min 3.03
_diffrn_source 'SuperNova (Mo) X-ray Source'
_exptl_absorpt_coefficient_mu 6.798
_exptl_absorpt_correction_T_max 1.00000
_exptl_absorpt_correction_T_min 0.80029
_exptl_absorpt_correction_type multi-scan
_exptl_absorpt_process_details
;
CrysAlisPro, Agilent Technologies,
Version 1.171.36.24 (release 03-12-2012 CrysAlis171 .NET)
(compiled Dec  3 2012,18:21:49)
Empirical absorption correction using spherical harmonics,
 implemented in SCALE3 ABSPACK scaling algorithm.
;
_exptl_crystal_colour 'clear light colourless'
_exptl_crystal_colour_lustre clear
_exptl_crystal_colour_modifier light
_exptl_crystal_colour_primary colourless
_exptl_crystal_density_diffrn 1.912
_exptl_crystal_density_method 'not measured'
_exptl_crystal_description block
_exptl_crystal_F_000 496
_exptl_crystal_size_max 0.37
_exptl_crystal_size_mid 0.35
_exptl_crystal_size_min 0.31
_refine_diff_density_max 0.450
_refine_diff_density_min -0.453
_refine_diff_density_rms 0.086
_refine_ls_extinction_method none
_refine_ls_goodness_of_fit_ref 0.984
_refine_ls_hydrogen_treatment mixed
_refine_ls_matrix_type full
_refine_ls_number_parameters 217
_refine_ls_number_reflns 3639
_refine_ls_number_restraints 0
_refine_ls_restrained_S_all 0.984
_refine_ls_R_factor_all 0.0628
_refine_ls_R_factor_gt 0.0392
_refine_ls_shift/su_max 0.001
_refine_ls_shift/su_mean 0.000
_refine_ls_structure_factor_coef Fsqd
_refine_ls_weighting_details 'calc w=1/[\s^2^(Fo^2^)+(0.0260P)^2^+0.0000P] where P=(Fo^2^+2Fc^2^)/3'
_refine_ls_weighting_scheme calc
_refine_ls_wR_factor_gt 0.0674
_refine_ls_wR_factor_ref 0.0775
_reflns_number_gt 2668
_reflns_number_total 3639
_reflns_threshold_expression >2sigma(I)
_cod_data_source_file ol401338e_si_004.cif
_cod_data_source_block lizhsh0320
_cod_database_code 1512169
_reflns_odcompleteness_completeness 99.86
_reflns_odcompleteness_iscentric 1
_reflns_odcompleteness_theta 26.32
_olex2_refinement_description
;
1. Fixed Uiso
 At 1.2 times of:
  H9 of C9, H1 of C1, H2 of C2, H3 of C3, H6 of C6, H5 of C5, H18 of C18, H15
  of C15, H16 of C16, H10 of C10, H13 of C13, H14 of C14, H17 of C17
2.a Ternary CH refined with riding coordinates:
 C9(H9), C1(H1), C2(H2)
2.b Aromatic/amide H refined with riding coordinates:
 C3(H3), C6(H6), C5(H5), C10(H10), C13(H13), C14(H14), C15(H15), C16(H16),
 C17(H17), C18(H18)
;

loop_
_space_group_symop_id
_space_group_symop_operation_xyz
1 'x, y, z'
2 '-x, -y, -z'

loop_
_atom_site_label
_atom_site_type_symbol
_atom_site_fract_x
_atom_site_fract_y
_atom_site_fract_z
_atom_site_U_iso_or_equiv
_atom_site_adp_type
_atom_site_occupancy
_atom_site_symmetry_multiplicity
_atom_site_calc_flag
_atom_site_refinement_flags
Br1 Br 0.57165(5) 0.12086(5) 0.12700(4) 0.05225(15) Uani 1 1 d .
Br2 Br 0.70903(6) 0.44261(4) 0.04456(4) 0.05390(15) Uani 1 1 d .
Br3 Br 1.16868(5) 0.14748(5) -0.01545(4) 0.05266(15) Uani 1 1 d .
O4 O 0.6839(3) -0.0631(3) 0.5472(2) 0.0507(8) Uani 1 1 d .
N7 N 0.8314(4) 0.0215(3) 0.3653(3) 0.0372(8) Uani 1 1 d .
N8 N 0.7006(4) 0.2452(3) 0.3260(3) 0.0418(8) Uani 1 1 d .
C9 C 0.8432(5) 0.2697(4) 0.0421(3) 0.0355(9) Uani 1 1 d .
H9 H 0.8277 0.2517 -0.0384 0.043 Uiso 1 1 calc R
C1 C 0.7975(4) 0.1519(4) 0.1447(3) 0.0332(9) Uani 1 1 d .
H1 H 0.8697 0.0717 0.1322 0.040 Uiso 1 1 calc R
C2 C 1.0235(5) 0.2860(4) 0.0510(3) 0.0377(9) Uani 1 1 d .
H2 H 1.0410 0.3763 0.0004 0.045 Uiso 1 1 calc R
C3 C 0.9461(6) -0.3379(4) 0.3669(4) 0.0529(12) Uani 1 1 d .
H3 H 0.8956 -0.4159 0.3847 0.064 Uiso 1 1 calc R
C4 C 1.1150(6) -0.3458(4) 0.3316(3) 0.0419(10) Uani 1 1 d .
C6 C 0.8542(5) -0.2194(4) 0.3758(4) 0.0461(11) Uani 1 1 d .
H6 H 0.7423 -0.2169 0.3985 0.055 Uiso 1 1 calc R
C5 C 1.0913(5) -0.1041(4) 0.3136(3) 0.0384(10) Uani 1 1 d .
H5 H 1.1395 -0.0250 0.2959 0.046 Uiso 1 1 calc R
C7 C 0.9288(5) -0.1001(4) 0.3507(3) 0.0346(9) Uani 1 1 d .
C8 C 0.7154(5) 0.0290(5) 0.4589(4) 0.0435(10) Uani 1 1 d .
C10 C 0.9918(5) 0.2123(4) 0.2804(4) 0.0384(10) Uani 1 1 d .
H10 H 1.0344 0.2056 0.3582 0.046 Uiso 1 1 calc R
C11 C 1.1879(5) -0.2245(4) 0.3015(3) 0.0380(10) Uani 1 1 d .
C12 C 0.8308(5) 0.1575(4) 0.2775(3) 0.0349(9) Uani 1 1 d .
C13 C 0.6419(5) 0.1744(4) 0.4250(4) 0.0455(11) Uani 1 1 d .
H13 H 0.5593 0.2103 0.4729 0.055 Uiso 1 1 calc R
C14 C 1.3563(5) -0.2317(5) 0.2649(4) 0.0528(12) Uani 1 1 d .
H14 H 1.4057 -0.1531 0.2444 0.063 Uiso 1 1 calc R
C15 C 1.0760(5) 0.2690(4) 0.1807(4) 0.0414(10) Uani 1 1 d .
H15 H 1.1738 0.3001 0.1922 0.050 Uiso 1 1 calc R
C16 C 1.4491(6) -0.3512(5) 0.2586(4) 0.0657(14) Uani 1 1 d .
H16 H 1.5607 -0.3540 0.2349 0.079 Uiso 1 1 calc R
C17 C 1.3756(7) -0.4690(5) 0.2880(4) 0.0669(15) Uani 1 1 d .
H17 H 1.4389 -0.5501 0.2830 0.080 Uiso 1 1 calc R
C18 C 1.2141(7) -0.4682(5) 0.3238(4) 0.0610(13) Uani 1 1 d .
H18 H 1.1680 -0.5483 0.3434 0.073 Uiso 1 1 calc R

loop_
_atom_site_aniso_label
_atom_site_aniso_U_11
_atom_site_aniso_U_22
_atom_site_aniso_U_33
_atom_site_aniso_U_23
_atom_site_aniso_U_13
_atom_site_aniso_U_12
Br1 0.0322(3) 0.0641(3) 0.0645(3) -0.0184(2) -0.0015(2) -0.0167(2)
Br2 0.0446(3) 0.0396(3) 0.0646(3) 0.0011(2) 0.0016(2) 0.00609(19)
Br3 0.0362(3) 0.0654(3) 0.0653(3) -0.0342(2) 0.0065(2) -0.0065(2)
O4 0.0449(19) 0.057(2) 0.0404(17) 0.0022(15) 0.0017(15) -0.0058(15)
N7 0.036(2) 0.033(2) 0.0387(19) -0.0055(15) 0.0022(16) -0.0026(15)
N8 0.042(2) 0.037(2) 0.043(2) -0.0120(17) 0.0015(17) 0.0040(16)
C9 0.030(2) 0.035(2) 0.039(2) -0.0082(18) -0.0016(18) -0.0024(17)
C1 0.026(2) 0.030(2) 0.045(2) -0.0119(18) -0.0033(18) -0.0039(16)
C2 0.032(2) 0.033(2) 0.049(2) -0.0135(19) 0.0035(19) -0.0047(17)
C3 0.071(4) 0.030(3) 0.056(3) -0.006(2) 0.005(2) -0.015(2)
C4 0.059(3) 0.032(3) 0.032(2) -0.0068(18) -0.003(2) -0.001(2)
C6 0.041(3) 0.046(3) 0.051(3) -0.009(2) 0.004(2) -0.014(2)
C5 0.042(3) 0.026(2) 0.046(2) -0.0077(18) -0.005(2) -0.0048(18)
C7 0.041(3) 0.027(2) 0.032(2) -0.0029(17) -0.0027(18) -0.0003(18)
C8 0.037(3) 0.054(3) 0.040(2) -0.015(2) -0.002(2) -0.003(2)
C10 0.039(3) 0.034(2) 0.045(2) -0.0147(19) -0.011(2) -0.0012(18)
C11 0.039(3) 0.037(2) 0.037(2) -0.0106(18) -0.0017(19) -0.0017(19)
C12 0.032(2) 0.030(2) 0.040(2) -0.0085(18) -0.0002(18) 0.0013(17)
C13 0.042(3) 0.046(3) 0.047(3) -0.017(2) 0.001(2) 0.004(2)
C14 0.043(3) 0.052(3) 0.062(3) -0.016(2) -0.004(2) 0.000(2)
C15 0.030(2) 0.039(3) 0.061(3) -0.020(2) -0.005(2) -0.0065(18)
C16 0.058(3) 0.068(4) 0.068(3) -0.025(3) 0.000(3) 0.016(3)
C17 0.085(4) 0.043(3) 0.065(3) -0.017(3) 0.002(3) 0.021(3)
C18 0.083(4) 0.038(3) 0.058(3) -0.013(2) 0.007(3) 0.001(3)

loop_
_atom_type_symbol
_atom_type_description
_atom_type_scat_dispersion_real
_atom_type_scat_dispersion_imag
_atom_type_scat_source
C C 0.0033 0.0016 'International Tables Vol C Tables 4.2.6.8 and 6.1.1.4'
H H 0.0000 0.0000 'International Tables Vol C Tables 4.2.6.8 and 6.1.1.4'
N N 0.0061 0.0033 'International Tables Vol C Tables 4.2.6.8 and 6.1.1.4'
O O 0.0106 0.0060 'International Tables Vol C Tables 4.2.6.8 and 6.1.1.4'
Br Br -0.2901 2.4595 'International Tables Vol C Tables 4.2.6.8 and 6.1.1.4'

loop_
_geom_angle_atom_site_label_1
_geom_angle_atom_site_label_2
_geom_angle_atom_site_label_3
_geom_angle
C7 N7 C12 125.2(3)
C8 N7 C7 125.1(3)
C8 N7 C12 109.5(3)
C13 N8 C12 108.0(3)
Br2 C9 H9 108.4
C1 C9 Br2 113.4(2)
C1 C9 H9 108.4
C1 C9 C2 110.9(3)
C2 C9 Br2 107.3(2)
C2 C9 H9 108.4
Br1 C1 H1 105.8
C9 C1 Br1 111.4(2)
C9 C1 H1 105.8
C9 C1 C12 115.1(3)
C12 C1 Br1 112.0(2)
C12 C1 H1 105.8
Br3 C2 H2 108.9
C9 C2 Br3 109.5(3)
C9 C2 H2 108.9
C15 C2 Br3 107.3(3)
C15 C2 C9 113.3(3)
C15 C2 H2 108.9
C4 C3 H3 119.1
C6 C3 H3 119.1
C6 C3 C4 121.9(4)
C3 C4 C11 117.9(4)
C3 C4 C18 123.0(4)
C18 C4 C11 119.1(4)
C3 C6 H6 120.0
C3 C6 C7 120.0(4)
C7 C6 H6 120.0
C7 C5 H5 119.2
C7 C5 C11 121.7(4)
C11 C5 H5 119.2
C6 C7 N7 118.8(4)
C5 C7 N7 121.8(3)
C5 C7 C6 119.4(4)
O4 C8 N7 127.1(4)
O4 C8 C13 129.7(4)
N7 C8 C13 103.2(3)
C12 C10 H10 117.7
C15 C10 H10 117.7
C15 C10 C12 124.7(4)
C5 C11 C4 119.0(4)
C5 C11 C14 122.8(4)
C14 C11 C4 118.1(4)
N7 C12 C1 109.9(3)
N7 C12 C10 111.9(3)
N8 C12 N7 104.7(3)
N8 C12 C1 113.1(3)
N8 C12 C10 106.8(3)
C10 C12 C1 110.2(3)
N8 C13 C8 114.6(4)
N8 C13 H13 122.7
C8 C13 H13 122.7
C11 C14 H14 119.2
C16 C14 C11 121.6(4)
C16 C14 H14 119.2
C2 C15 H15 118.2
C10 C15 C2 123.6(4)
C10 C15 H15 118.2
C14 C16 H16 120.3
C14 C16 C17 119.5(5)
C17 C16 H16 120.3
C16 C17 H17 119.3
C18 C17 C16 121.5(5)
C18 C17 H17 119.3
C4 C18 H18 119.9
C17 C18 C4 120.2(4)
C17 C18 H18 119.9

loop_
_geom_bond_atom_site_label_1
_geom_bond_atom_site_label_2
_geom_bond_distance
Br1 C1 1.942(4)
Br2 C9 1.956(4)
Br3 C2 1.990(4)
O4 C8 1.218(5)
N7 C7 1.426(5)
N7 C8 1.376(5)
N7 C12 1.481(4)
N8 C12 1.466(5)
N8 C13 1.261(5)
C9 H9 0.9800
C9 C1 1.506(5)
C9 C2 1.513(5)
C1 H1 0.9800
C1 C12 1.532(5)
C2 H2 0.9800
C2 C15 1.482(5)
C3 H3 0.9300
C3 C4 1.406(6)
C3 C6 1.362(5)
C4 C11 1.421(5)
C4 C18 1.415(6)
C6 H6 0.9300
C6 C7 1.413(5)
C5 H5 0.9300
C5 C7 1.362(5)
C5 C11 1.404(5)
C8 C13 1.487(6)
C10 H10 0.9300
C10 C12 1.510(5)
C10 C15 1.316(5)
C11 C14 1.405(5)
C13 H13 0.9300
C14 H14 0.9300
C14 C16 1.366(6)
C15 H15 0.9300
C16 H16 0.9300
C16 C17 1.393(7)
C17 H17 0.9300
C17 C18 1.352(6)
C18 H18 0.9300

loop_
_geom_torsion_atom_site_label_1
_geom_torsion_atom_site_label_2
_geom_torsion_atom_site_label_3
_geom_torsion_atom_site_label_4
_geom_torsion
Br1 C1 C12 N7 68.8(3)
Br1 C1 C12 N8 -47.8(4)
Br1 C1 C12 C10 -167.3(2)
Br2 C9 C1 Br1 63.6(3)
Br2 C9 C1 C12 -65.3(4)
Br2 C9 C2 Br3 -158.22(17)
Br2 C9 C2 C15 82.0(3)
Br3 C2 C15 C10 -104.6(4)
O4 C8 C13 N8 -179.4(4)
N7 C8 C13 N8 0.8(5)
C9 C1 C12 N7 -162.6(3)
C9 C1 C12 N8 80.8(4)
C9 C1 C12 C10 -38.7(4)
C9 C2 C15 C10 16.4(5)
C1 C9 C2 Br3 77.4(3)
C1 C9 C2 C15 -42.4(4)
C2 C9 C1 Br1 -175.6(2)
C2 C9 C1 C12 55.5(4)
C3 C4 C11 C5 2.9(5)
C3 C4 C11 C14 -179.4(3)
C3 C4 C18 C17 179.3(4)
C3 C6 C7 N7 -177.6(3)
C3 C6 C7 C5 2.2(6)
C4 C3 C6 C7 -0.8(6)
C4 C11 C14 C16 -0.4(6)
C6 C3 C4 C11 -1.7(6)
C6 C3 C4 C18 178.8(4)
C5 C11 C14 C16 177.3(4)
C7 N7 C8 O4 4.7(7)
C7 N7 C8 C13 -175.6(3)
C7 N7 C12 N8 174.6(3)
C7 N7 C12 C1 52.8(4)
C7 N7 C12 C10 -70.1(5)
C7 C5 C11 C4 -1.5(6)
C7 C5 C11 C14 -179.2(4)
C8 N7 C7 C6 38.6(5)
C8 N7 C7 C5 -141.2(4)
C8 N7 C12 N8 -1.4(4)
C8 N7 C12 C1 -123.3(3)
C8 N7 C12 C10 113.8(4)
C11 C4 C18 C17 -0.1(6)
C11 C5 C7 N7 178.8(3)
C11 C5 C7 C6 -1.0(6)
C11 C14 C16 C17 0.6(7)
C12 N7 C7 C6 -136.9(4)
C12 N7 C7 C5 43.3(5)
C12 N7 C8 O4 -179.3(4)
C12 N7 C8 C13 0.5(4)
C12 N8 C13 C8 -1.7(5)
C12 C10 C15 C2 -0.3(6)
C13 N8 C12 N7 1.9(4)
C13 N8 C12 C1 121.6(4)
C13 N8 C12 C10 -116.9(4)
C14 C16 C17 C18 -0.6(7)
C15 C10 C12 N7 133.7(4)
C15 C10 C12 N8 -112.3(4)
C15 C10 C12 C1 11.0(5)
C16 C17 C18 C4 0.3(7)
C18 C4 C11 C5 -177.7(4)
C18 C4 C11 C14 0.1(6)
